data_7110173
loop_
_publ_author_name
'Allan Jay P. Cardenas'
'Rebecca Abelman'
'Timothy H. Warren'

_publ_section_title
;
 Conversion of nitrite to nitric oxide at zinc via S-nitrosothiols
;
_journal_name_full Chem.Commun.
_journal_page_first 168
_journal_paper_doi 10.1039/c3cc46102e
_journal_volume 50
_journal_year 2014
_chemical_formula_sum 'C34 H53 B N6 S Zn'
_chemical_formula_weight 654.06
_chemical_name_common iPr2TpZn-SArMe
_space_group_IT_number 14
_symmetry_cell_setting monoclinic
_symmetry_space_group_name_Hall '-P 2ybc'
_symmetry_space_group_name_H-M 'P 1 21/c 1'
_atom_sites_solution_hydrogens geom
_atom_sites_solution_primary direct
_atom_sites_solution_secondary difmap
_audit_creation_method SHELXL-97
_cell_angle_alpha 90.00
_cell_angle_beta 104.6370(10)
_cell_angle_gamma 90.00
_cell_formula_units_Z 4
_cell_length_a 17.0962(11)
_cell_length_b 12.3910(8)
_cell_length_c 17.5534(11)
_cell_measurement_reflns_used 7346
_cell_measurement_temperature 100(2)
_cell_measurement_theta_max 27.059
_cell_measurement_theta_min 2.3985
_cell_volume 3597.8(4)
_computing_cell_refinement 'Bruker APEXII'
_computing_data_collection 'Bruker APEXII'
_computing_data_reduction 'Bruker APEXII'
_computing_molecular_graphics 'ORTEP-3 for Windows; Ferrugia L J (1997), J. Appl. Cryst. 30, 565'
_computing_publication_material 'Bruker SHELXTL'
_computing_structure_refinement 'SHELXL-97 (Sheldrick, 1997)'
_computing_structure_solution 'SHELXS-97 (Sheldrick, 1990)'
_diffrn_ambient_temperature 100(2)
_diffrn_measured_fraction_theta_full 1.000
_diffrn_measured_fraction_theta_max 0.954
_diffrn_radiation_monochromator graphite
_diffrn_radiation_source 'fine-focus sealed tube'
_diffrn_radiation_type MoK\a
_diffrn_radiation_wavelength 0.71073
_diffrn_reflns_av_R_equivalents 0.0417
_diffrn_reflns_av_sigmaI/netI 0.0446
_diffrn_reflns_limit_h_max 22
_diffrn_reflns_limit_h_min -22
_diffrn_reflns_limit_k_max 16
_diffrn_reflns_limit_k_min -15
_diffrn_reflns_limit_l_max 22
_diffrn_reflns_limit_l_min -23
_diffrn_reflns_number 31531
_diffrn_reflns_theta_full 25.00
_diffrn_reflns_theta_max 28.39
_diffrn_reflns_theta_min 1.23
_exptl_absorpt_coefficient_mu 0.772
_exptl_absorpt_correction_T_max 0.7450
_exptl_absorpt_correction_T_min 0.6577
_exptl_absorpt_correction_type multi-scan
_exptl_absorpt_process_details 'SADABS based on Blessing's method; Blessing, Acta Cryst. (1995) A51 33-38'
_exptl_crystal_colour Colourless
_exptl_crystal_density_diffrn 1.208
_exptl_crystal_density_method 'not measured'
_exptl_crystal_description Block
_exptl_crystal_F_000 1400
_exptl_crystal_size_max 0.50
_exptl_crystal_size_mid 0.40
_exptl_crystal_size_min 0.40
_refine_diff_density_max 0.813
_refine_diff_density_min -0.502
_refine_diff_density_rms 0.075
_refine_ls_extinction_method none
_refine_ls_goodness_of_fit_ref 1.055
_refine_ls_hydrogen_treatment mixed
_refine_ls_matrix_type full
_refine_ls_number_parameters 405
_refine_ls_number_reflns 8621
_refine_ls_number_restraints 0
_refine_ls_restrained_S_all 1.055
_refine_ls_R_factor_all 0.0669
_refine_ls_R_factor_gt 0.0447
_refine_ls_shift/su_max 0.037
_refine_ls_shift/su_mean 0.002
_refine_ls_structure_factor_coef Fsqd
_refine_ls_weighting_details 'calc w=1/[\s^2^(Fo^2^)+(0.0603P)^2^+1.5749P] where P=(Fo^2^+2Fc^2^)/3'
_refine_ls_weighting_scheme calc
_refine_ls_wR_factor_gt 0.1094
_refine_ls_wR_factor_ref 0.1169
_reflns_number_gt 6614
_reflns_number_total 8621
_reflns_threshold_expression >2sigma(I)
_cod_data_source_file c3cc46102e.txt
_cod_data_source_block added_by_encifer
_cod_original_sg_symbol_H-M P_21/c
_cod_database_code 7110173

loop_
_symmetry_equiv_pos_as_xyz
'x, y, z'
'-x, y+1/2, -z+1/2'
'-x, -y, -z'
'x, -y-1/2, z-1/2'

loop_
_atom_site_label
_atom_site_type_symbol
_atom_site_fract_x
_atom_site_fract_y
_atom_site_fract_z
_atom_site_U_iso_or_equiv
_atom_site_adp_type
_atom_site_occupancy
_atom_site_symmetry_multiplicity
_atom_site_calc_flag
_atom_site_refinement_flags
Zn1 Zn 0.252173(15) 0.48795(2) 0.087700(15) 0.01643(8) Uani 1 1 d .
S1 S 0.27386(4) 0.36144(5) 0.00494(3) 0.02526(14) Uani 1 1 d .
N6 N 0.28745(11) 0.69497(15) 0.16289(11) 0.0183(4) Uani 1 1 d .
N4 N 0.21429(11) 0.56082(15) 0.22960(11) 0.0188(4) Uani 1 1 d .
N2 N 0.15267(11) 0.58414(15) 0.04891(11) 0.0179(4) Uani 1 1 d .
N1 N 0.22678(11) 0.46566(15) 0.19369(11) 0.0188(4) Uani 1 1 d .
C28 C 0.35672(13) 0.28144(18) 0.05533(13) 0.0194(5) Uani 1 1 d .
N5 N 0.14066(11) 0.65715(15) 0.10401(11) 0.0189(4) Uani 1 1 d .
N3 N 0.32502(11) 0.61795(15) 0.12770(11) 0.0183(4) Uani 1 1 d .
C3 C 0.20635(14) 0.53867(19) 0.30311(14) 0.0215(5) Uani 1 1 d .
C2 C 0.21328(14) 0.4282(2) 0.31421(14) 0.0233(5) Uani 1 1 d .
H2 H 0.2104 0.3892 0.3600 0.028 Uiso 1 1 calc R
C33 C 0.40523(14) 0.30389(19) 0.13082(14) 0.0219(5) Uani 1 1 d .
H33 H 0.3940 0.3654 0.1586 0.026 Uiso 1 1 calc R
C20 C 0.39168(14) 0.77420(18) 0.13308(13) 0.0206(5) Uani 1 1 d .
H20 H 0.4304 0.8264 0.1272 0.025 Uiso 1 1 calc R
C1 C 0.22547(13) 0.38554(19) 0.24421(13) 0.0192(5) Uani 1 1 d .
C10 C 0.09013(13) 0.59395(18) -0.01456(13) 0.0199(5) Uani 1 1 d .
C13 C 0.08573(15) 0.52650(18) -0.08716(14) 0.0222(5) Uani 1 1 d .
H13 H 0.0951 0.4494 -0.0705 0.027 Uiso 1 1 calc R
C25 C 0.30216(15) 0.89060(18) 0.20164(14) 0.0228(5) Uani 1 1 d .
H25 H 0.2418 0.8945 0.1873 0.027 Uiso 1 1 calc R
C19 C 0.38871(13) 0.66554(18) 0.11072(13) 0.0191(4) Uani 1 1 d .
C27 C 0.33201(17) 0.8867(2) 0.29124(14) 0.0288(5) Uani 1 1 d .
H27A H 0.3096 0.8229 0.3111 0.043 Uiso 1 1 calc R
H27B H 0.3144 0.9519 0.3138 0.043 Uiso 1 1 calc R
H27C H 0.3912 0.8829 0.3063 0.043 Uiso 1 1 calc R
C30 C 0.44093(15) 0.12510(19) 0.05210(15) 0.0258(5) Uani 1 1 d .
H30 H 0.4529 0.0640 0.0244 0.031 Uiso 1 1 calc R
C21 C 0.32676(14) 0.79038(18) 0.16558(13) 0.0186(4) Uani 1 1 d .
C11 C 0.03737(14) 0.67327(19) -0.00023(15) 0.0240(5) Uani 1 1 d .
H11 H -0.0119 0.6960 -0.0351 0.029 Uiso 1 1 calc R
C12 C 0.07116(14) 0.71202(18) 0.07488(15) 0.0224(5) Uani 1 1 d .
C22 C 0.44427(14) 0.60652(19) 0.07153(14) 0.0240(5) Uani 1 1 d .
H22 H 0.4343 0.5273 0.0748 0.029 Uiso 1 1 calc R
C31 C 0.48877(14) 0.1471(2) 0.12698(15) 0.0252(5) Uani 1 1 d .
C29 C 0.37591(14) 0.19054(19) 0.01689(14) 0.0223(5) Uani 1 1 d .
H29 H 0.3440 0.1731 -0.0342 0.027 Uiso 1 1 calc R
C7 C 0.18980(15) 0.6235(2) 0.35848(14) 0.0271(5) Uani 1 1 d .
H7 H 0.2124 0.6938 0.3458 0.032 Uiso 1 1 calc R
C32 C 0.46952(14) 0.2369(2) 0.16531(14) 0.0242(5) Uani 1 1 d .
H32 H 0.5012 0.2532 0.2168 0.029 Uiso 1 1 calc R
C16 C 0.04247(16) 0.8020(2) 0.11910(16) 0.0290(6) Uani 1 1 d .
H16 H 0.0762 0.7994 0.1746 0.035 Uiso 1 1 calc R
B1 B 0.20661(16) 0.6682(2) 0.18330(16) 0.0198(5) Uani 1 1 d .
C24 C 0.42661(17) 0.6382(2) -0.01495(15) 0.0337(6) Uani 1 1 d .
H24A H 0.3716 0.6157 -0.0419 0.051 Uiso 1 1 calc R
H24B H 0.4654 0.6025 -0.0393 0.051 Uiso 1 1 calc R
H24C H 0.4315 0.7166 -0.0193 0.051 Uiso 1 1 calc R
C26 C 0.3347(2) 0.9909(2) 0.16878(18) 0.0370(7) Uani 1 1 d .
H26A H 0.3939 0.9881 0.1820 0.056 Uiso 1 1 calc R
H26B H 0.3173 1.0558 0.1919 0.056 Uiso 1 1 calc R
H26C H 0.3136 0.9930 0.1114 0.056 Uiso 1 1 calc R
C14 C 0.00247(15) 0.5347(2) -0.14487(15) 0.0301(6) Uani 1 1 d .
H14A H -0.0391 0.5121 -0.1186 0.045 Uiso 1 1 calc R
H14B H 0.0006 0.4877 -0.1902 0.045 Uiso 1 1 calc R
H14C H -0.0075 0.6095 -0.1628 0.045 Uiso 1 1 calc R
C4 C 0.23355(14) 0.26925(19) 0.22221(14) 0.0220(5) Uani 1 1 d .
H4 H 0.2832 0.2626 0.2022 0.026 Uiso 1 1 calc R
C6 C 0.16098(19) 0.2327(2) 0.1566(2) 0.0472(8) Uani 1 1 d .
H6A H 0.1123 0.2322 0.1764 0.071 Uiso 1 1 calc R
H6B H 0.1709 0.1599 0.1394 0.071 Uiso 1 1 calc R
H6C H 0.1533 0.2826 0.1120 0.071 Uiso 1 1 calc R
C15 C 0.15176(15) 0.5598(2) -0.12779(15) 0.0265(5) Uani 1 1 d .
H15A H 0.1413 0.6334 -0.1482 0.040 Uiso 1 1 calc R
H15B H 0.1514 0.5102 -0.1714 0.040 Uiso 1 1 calc R
H15C H 0.2046 0.5571 -0.0897 0.040 Uiso 1 1 calc R
C9 C 0.09846(19) 0.6364(3) 0.3469(2) 0.0494(9) Uani 1 1 d .
H9A H 0.0739 0.6605 0.2929 0.074 Uiso 1 1 calc R
H9B H 0.0880 0.6900 0.3842 0.074 Uiso 1 1 calc R
H9C H 0.0749 0.5670 0.3561 0.074 Uiso 1 1 calc R
C34 C 0.56032(16) 0.0757(3) 0.16531(18) 0.0398(7) Uani 1 1 d .
H34A H 0.6104 0.1092 0.1595 0.060 Uiso 1 1 calc R
H34B H 0.5538 0.0048 0.1397 0.060 Uiso 1 1 calc R
H34C H 0.5628 0.0670 0.2214 0.060 Uiso 1 1 calc R
C23 C 0.53334(15) 0.6296(2) 0.11377(17) 0.0331(6) Uani 1 1 d .
H23A H 0.5441 0.7070 0.1110 0.050 Uiso 1 1 calc R
H23B H 0.5688 0.5891 0.0881 0.050 Uiso 1 1 calc R
H23C H 0.5437 0.6075 0.1690 0.050 Uiso 1 1 calc R
C5 C 0.2437(2) 0.1957(2) 0.29359(18) 0.0421(7) Uani 1 1 d .
H5A H 0.2931 0.2153 0.3332 0.063 Uiso 1 1 calc R
H5B H 0.2474 0.1205 0.2775 0.063 Uiso 1 1 calc R
H5C H 0.1970 0.2039 0.3160 0.063 Uiso 1 1 calc R
C18 C 0.0586(2) 0.9111(2) 0.0848(2) 0.0555(9) Uani 1 1 d .
H18A H 0.0256 0.9172 0.0306 0.083 Uiso 1 1 calc R
H18B H 0.1160 0.9162 0.0853 0.083 Uiso 1 1 calc R
H18C H 0.0447 0.9695 0.1167 0.083 Uiso 1 1 calc R
C8 C 0.2301(2) 0.5948(3) 0.44459(18) 0.0621(10) Uani 1 1 d .
H8A H 0.2067 0.5278 0.4586 0.093 Uiso 1 1 calc R
H8B H 0.2211 0.6533 0.4790 0.093 Uiso 1 1 calc R
H8C H 0.2883 0.5850 0.4511 0.093 Uiso 1 1 calc R
C17 C -0.0437(2) 0.7877(3) 0.1219(3) 0.0816(16) Uani 1 1 d .
H17A H -0.0791 0.7949 0.0686 0.122 Uiso 1 1 calc R
H17B H -0.0578 0.8428 0.1561 0.122 Uiso 1 1 calc R
H17C H -0.0507 0.7159 0.1426 0.122 Uiso 1 1 calc R
H1 H 0.1891(15) 0.735(2) 0.2179(15) 0.023(7) Uiso 1 1 d .

loop_
_atom_site_aniso_label
_atom_site_aniso_U_11
_atom_site_aniso_U_22
_atom_site_aniso_U_33
_atom_site_aniso_U_23
_atom_site_aniso_U_13
_atom_site_aniso_U_12
Zn1 0.01968(14) 0.01485(13) 0.01623(14) -0.00115(10) 0.00725(10) 0.00197(10)
S1 0.0297(3) 0.0250(3) 0.0182(3) -0.0056(2) 0.0007(2) 0.0111(2)
N6 0.0204(9) 0.0169(9) 0.0197(10) -0.0025(7) 0.0092(8) -0.0001(7)
N4 0.0225(10) 0.0196(9) 0.0167(9) -0.0034(7) 0.0091(8) -0.0039(8)
N2 0.0197(9) 0.0154(9) 0.0203(9) -0.0015(7) 0.0082(8) 0.0008(7)
N1 0.0199(10) 0.0181(9) 0.0201(10) -0.0025(7) 0.0081(8) -0.0008(7)
C28 0.0180(11) 0.0209(11) 0.0198(11) 0.0014(9) 0.0060(9) 0.0008(9)
N5 0.0207(10) 0.0158(9) 0.0232(10) -0.0003(7) 0.0110(8) 0.0015(7)
N3 0.0207(9) 0.0175(9) 0.0194(9) -0.0026(7) 0.0097(8) 0.0019(7)
C3 0.0194(11) 0.0266(12) 0.0205(12) -0.0027(9) 0.0085(9) -0.0051(9)
C2 0.0239(12) 0.0293(13) 0.0183(11) 0.0032(10) 0.0084(9) -0.0035(10)
C33 0.0241(12) 0.0224(12) 0.0212(12) -0.0005(9) 0.0095(9) -0.0038(9)
C20 0.0235(12) 0.0180(11) 0.0223(12) 0.0010(9) 0.0097(9) -0.0024(9)
C1 0.0144(10) 0.0238(11) 0.0204(11) 0.0012(9) 0.0061(9) -0.0010(8)
C10 0.0203(11) 0.0177(11) 0.0239(12) 0.0044(9) 0.0095(9) 0.0002(8)
C13 0.0259(12) 0.0187(11) 0.0216(12) 0.0026(9) 0.0052(9) -0.0005(9)
C25 0.0267(12) 0.0168(11) 0.0275(13) -0.0002(9) 0.0120(10) -0.0019(9)
C19 0.0203(11) 0.0211(11) 0.0169(11) 0.0022(9) 0.0067(9) 0.0003(9)
C27 0.0390(15) 0.0234(12) 0.0266(13) -0.0045(10) 0.0132(11) 0.0011(11)
C30 0.0263(12) 0.0213(12) 0.0322(13) 0.0004(10) 0.0113(10) 0.0040(9)
C21 0.0230(11) 0.0176(11) 0.0158(11) 0.0013(8) 0.0060(9) -0.0005(9)
C11 0.0203(12) 0.0236(12) 0.0295(13) 0.0063(10) 0.0092(10) 0.0047(9)
C12 0.0214(12) 0.0168(11) 0.0325(13) 0.0029(9) 0.0131(10) 0.0022(9)
C22 0.0252(12) 0.0215(12) 0.0299(13) -0.0004(10) 0.0153(10) 0.0011(9)
C31 0.0173(11) 0.0282(13) 0.0312(13) 0.0082(10) 0.0080(10) 0.0032(9)
C29 0.0231(12) 0.0212(11) 0.0226(12) -0.0005(9) 0.0056(9) 0.0019(9)
C7 0.0349(14) 0.0284(13) 0.0223(12) -0.0066(10) 0.0154(11) -0.0090(11)
C32 0.0200(11) 0.0312(13) 0.0206(12) 0.0034(10) 0.0032(9) -0.0045(10)
C16 0.0299(13) 0.0239(13) 0.0369(15) 0.0008(11) 0.0150(11) 0.0075(10)
B1 0.0227(13) 0.0179(12) 0.0224(13) -0.0027(10) 0.0126(10) -0.0022(10)
C24 0.0357(15) 0.0422(16) 0.0281(14) -0.0035(12) 0.0168(12) 0.0017(12)
C26 0.0583(19) 0.0198(13) 0.0416(16) -0.0004(11) 0.0287(14) -0.0033(12)
C14 0.0252(13) 0.0338(14) 0.0290(14) 0.0020(11) 0.0025(11) -0.0021(10)
C4 0.0207(11) 0.0211(11) 0.0259(12) 0.0045(9) 0.0093(9) 0.0025(9)
C6 0.0450(18) 0.0251(14) 0.061(2) -0.0065(14) -0.0056(15) 0.0025(13)
C15 0.0293(13) 0.0274(13) 0.0250(13) 0.0005(10) 0.0110(10) 0.0038(10)
C9 0.0482(19) 0.0410(18) 0.071(2) -0.0254(16) 0.0369(17) -0.0111(14)
C34 0.0285(14) 0.0435(17) 0.0434(17) 0.0112(14) 0.0014(12) 0.0133(12)
C23 0.0253(13) 0.0394(15) 0.0371(15) -0.0001(12) 0.0124(11) 0.0064(11)
C5 0.0556(19) 0.0347(16) 0.0419(17) 0.0089(13) 0.0232(15) 0.0144(14)
C18 0.073(2) 0.0290(16) 0.073(2) 0.0001(16) 0.034(2) 0.0119(16)
C8 0.085(3) 0.071(3) 0.0285(17) -0.0159(17) 0.0114(17) 0.007(2)
C17 0.050(2) 0.064(3) 0.149(4) -0.058(3) 0.060(3) -0.0139(19)

loop_
_atom_type_symbol
_atom_type_description
_atom_type_scat_dispersion_real
_atom_type_scat_dispersion_imag
_atom_type_scat_source
C C 0.0033 0.0016 'International Tables Vol C Tables 4.2.6.8 and 6.1.1.4'
H H 0.0000 0.0000 'International Tables Vol C Tables 4.2.6.8 and 6.1.1.4'
B B 0.0013 0.0007 'International Tables Vol C Tables 4.2.6.8 and 6.1.1.4'
N N 0.0061 0.0033 'International Tables Vol C Tables 4.2.6.8 and 6.1.1.4'
S S 0.1246 0.1234 'International Tables Vol C Tables 4.2.6.8 and 6.1.1.4'
Zn Zn 0.2839 1.4301 'International Tables Vol C Tables 4.2.6.8 and 6.1.1.4'

loop_
_geom_angle_atom_site_label_1
_geom_angle_atom_site_label_2
_geom_angle_atom_site_label_3
_geom_angle
N1 Zn1 N2 91.83(7)
N1 Zn1 N3 92.58(7)
N2 Zn1 N3 92.19(7)
N1 Zn1 S1 127.55(6)
N2 Zn1 S1 116.95(5)
N3 Zn1 S1 126.08(5)
C28 S1 Zn1 108.15(8)
C21 N6 N3 109.63(17)
C21 N6 B1 129.99(19)
N3 N6 B1 119.92(17)
C3 N4 N1 109.00(18)
C3 N4 B1 131.05(19)
N1 N4 B1 119.84(17)
C10 N2 N5 107.15(18)
C10 N2 Zn1 138.62(15)
N5 N2 Zn1 114.06(14)
C1 N1 N4 107.55(18)
C1 N1 Zn1 138.77(16)
N4 N1 Zn1 113.31(14)
C29 C28 C33 117.5(2)
C29 C28 S1 117.83(17)
C33 C28 S1 124.62(18)
C12 N5 N2 109.72(18)
C12 N5 B1 131.39(19)
N2 N5 B1 118.80(17)
C19 N3 N6 106.99(18)
C19 N3 Zn1 136.84(15)
N6 N3 Zn1 112.68(13)
N4 C3 C2 107.9(2)
N4 C3 C7 123.5(2)
C2 C3 C7 128.5(2)
C3 C2 C1 106.0(2)
C32 C33 C28 120.5(2)
C21 C20 C19 106.2(2)
N1 C1 C2 109.5(2)
N1 C1 C4 121.5(2)
C2 C1 C4 129.0(2)
N2 C10 C11 109.2(2)
N2 C10 C13 120.7(2)
C11 C10 C13 130.1(2)
C10 C13 C14 111.2(2)
C10 C13 C15 110.94(19)
C14 C13 C15 110.2(2)
C21 C25 C27 110.6(2)
C21 C25 C26 110.21(19)
C27 C25 C26 110.8(2)
N3 C19 C20 109.61(19)
N3 C19 C22 122.3(2)
C20 C19 C22 128.1(2)
C29 C30 C31 121.4(2)
N6 C21 C20 107.55(19)
N6 C21 C25 123.2(2)
C20 C21 C25 129.2(2)
C12 C11 C10 106.4(2)
N5 C12 C11 107.5(2)
N5 C12 C16 123.1(2)
C11 C12 C16 129.3(2)
C19 C22 C24 110.1(2)
C19 C22 C23 110.6(2)
C24 C22 C23 110.8(2)
C32 C31 C30 117.6(2)
C32 C31 C34 121.1(2)
C30 C31 C34 121.3(2)
C30 C29 C28 121.1(2)
C3 C7 C9 109.8(2)
C3 C7 C8 111.3(2)
C9 C7 C8 110.1(3)
C31 C32 C33 121.9(2)
C17 C16 C12 112.3(2)
C17 C16 C18 113.2(3)
C12 C16 C18 109.6(2)
N4 B1 N6 110.08(19)
N4 B1 N5 109.84(18)
N6 B1 N5 107.36(18)
C1 C4 C5 111.1(2)
C1 C4 C6 111.5(2)
C5 C4 C6 110.1(2)

loop_
_geom_bond_atom_site_label_1
_geom_bond_atom_site_label_2
_geom_bond_distance
Zn1 N1 2.0332(19)
Zn1 N2 2.0475(18)
Zn1 N3 2.0486(19)
Zn1 S1 2.2310(6)
S1 C28 1.772(2)
N6 C21 1.355(3)
N6 N3 1.380(2)
N6 B1 1.549(3)
N4 C3 1.359(3)
N4 N1 1.379(3)
N4 B1 1.547(3)
N2 C10 1.341(3)
N2 N5 1.377(3)
N1 C1 1.335(3)
C28 C29 1.394(3)
C28 C33 1.402(3)
N5 C12 1.352(3)
N5 B1 1.560(3)
N3 C19 1.337(3)
C3 C2 1.384(3)
C3 C7 1.506(3)
C2 C1 1.400(3)
C33 C32 1.388(3)
C20 C21 1.385(3)
C20 C19 1.400(3)
C1 C4 1.507(3)
C10 C11 1.399(3)
C10 C13 1.510(3)
C13 C14 1.528(3)
C13 C15 1.536(3)
C25 C21 1.501(3)
C25 C27 1.527(3)
C25 C26 1.533(3)
C19 C22 1.497(3)
C30 C29 1.388(3)
C30 C31 1.388(4)
C11 C12 1.385(3)
C12 C16 1.510(3)
C22 C24 1.522(4)
C22 C23 1.543(3)
C31 C32 1.382(4)
C31 C34 1.522(3)
C7 C9 1.531(4)
C7 C8 1.536(4)
C16 C17 1.497(4)
C16 C18 1.532(4)
C4 C5 1.523(4)
C4 C6 1.533(4)
